data_2230522
loop_
_publ_author_name
'Shang, Zhenhua'
'Ha, Jing'
'Yu, Yifeng'
'Zhao, Xiaodan'

_publ_section_title
;
 Methyl
 2-(2-{[(benzyloxy)carbonyl]amino}propan-2-yl)-5-hydroxy-6-oxo-1,6-dihydropyrimidine-4-carboxylate
;
_journal_coeditor_code WN2426
_journal_issue 6
_journal_name_full 'Acta Crystallographica Section E'
_journal_page_first o1336
_journal_paper_doi 10.1107/S1600536811016278
_journal_volume 67
_journal_year 2011
_chemical_formula_iupac 'C17 H19 N3 O6'
_chemical_formula_moiety 'C17 H19 N3 O6'
_chemical_formula_sum 'C17 H19 N3 O6'
_chemical_formula_weight 361.35
_chemical_melting_point_gt 183
_chemical_melting_point_lt 185
_chemical_name_systematic
;
Methyl 2-(2-{[(benzyloxy)carbonyl]amino}propan-2-yl)-5-hydroxy-
6-oxo-1,6-dihydropyrimidine-4-carboxylate
;
_space_group_IT_number 14
_symmetry_cell_setting monoclinic
_symmetry_space_group_name_Hall '-P 2ybc'
_symmetry_space_group_name_H-M 'P 1 21/c 1'
_atom_sites_solution_hydrogens geom
_atom_sites_solution_primary direct
_atom_sites_solution_secondary difmap
_cell_angle_alpha 90.00
_cell_angle_beta 106.29(3)
_cell_angle_gamma 90.00
_cell_formula_units_Z 4
_cell_length_a 12.122(2)
_cell_length_b 16.300(3)
_cell_length_c 9.1766(18)
_cell_measurement_reflns_used 4990
_cell_measurement_temperature 113(2)
_cell_measurement_theta_max 27.868
_cell_measurement_theta_min 2.499
_cell_volume 1740.4(6)
_computing_cell_refinement 'SAINT (Bruker, 1997)'
_computing_data_collection 'SMART (Bruker, 1997)'
_computing_data_reduction 'SAINT (Bruker, 1997)'
_computing_molecular_graphics 'SHELXTL (Sheldrick, 2008)'
_computing_publication_material 'SHELXTL (Sheldrick, 2008)'
_computing_structure_refinement 'SHELXL97 (Sheldrick, 2008)'
_computing_structure_solution 'SHELXS97 (Sheldrick, 2008)'
_diffrn_ambient_temperature 113(2)
_diffrn_measured_fraction_theta_full 0.998
_diffrn_measured_fraction_theta_max 0.998
_diffrn_measurement_device_type 'Bruker SMART'
_diffrn_measurement_method \w
_diffrn_radiation_monochromator confocal
_diffrn_radiation_source 'rotating anode'
_diffrn_radiation_type MoK\a
_diffrn_radiation_wavelength 0.71073
_diffrn_reflns_av_R_equivalents 0.0354
_diffrn_reflns_av_sigmaI/netI 0.0325
_diffrn_reflns_limit_h_max 15
_diffrn_reflns_limit_h_min -15
_diffrn_reflns_limit_k_max 18
_diffrn_reflns_limit_k_min -21
_diffrn_reflns_limit_l_max 12
_diffrn_reflns_limit_l_min -11
_diffrn_reflns_number 15564
_diffrn_reflns_theta_full 27.88
_diffrn_reflns_theta_max 27.88
_diffrn_reflns_theta_min 2.50
_diffrn_standards_decay_% 0
_diffrn_standards_interval_count 0
_diffrn_standards_interval_time 0
_diffrn_standards_number 0
_exptl_absorpt_coefficient_mu 0.106
_exptl_absorpt_correction_T_max 0.9832
_exptl_absorpt_correction_T_min 0.9750
_exptl_absorpt_correction_type multi-scan
_exptl_absorpt_process_details '(SADABS; Bruker, 1997)'
_exptl_crystal_colour colorless
_exptl_crystal_density_diffrn 1.379
_exptl_crystal_density_method 'not measured'
_exptl_crystal_description plate
_exptl_crystal_F_000 760
_exptl_crystal_size_max 0.24
_exptl_crystal_size_mid 0.20
_exptl_crystal_size_min 0.16
_refine_diff_density_max 0.328
_refine_diff_density_min -0.235
_refine_ls_extinction_method none
_refine_ls_goodness_of_fit_ref 1.094
_refine_ls_hydrogen_treatment mixed
_refine_ls_matrix_type full
_refine_ls_number_parameters 250
_refine_ls_number_reflns 4142
_refine_ls_number_restraints 0
_refine_ls_restrained_S_all 1.094
_refine_ls_R_factor_all 0.0493
_refine_ls_R_factor_gt 0.0394
_refine_ls_shift/su_max 0.001
_refine_ls_shift/su_mean 0.000
_refine_ls_structure_factor_coef Fsqd
_refine_ls_weighting_details 'calc w=1/[\s^2^(Fo^2^)+(0.0539P)^2^+0.1964P] where P=(Fo^2^+2Fc^2^)/3'
_refine_ls_weighting_scheme calc
_refine_ls_wR_factor_gt 0.0976
_refine_ls_wR_factor_ref 0.1032
_reflns_number_gt 3386
_reflns_number_total 4142
_reflns_threshold_expression I>2\s(I)
_cod_data_source_file wn2426.cif
_cod_data_source_block I
_cod_original_sg_symbol_H-M 'P 21/c'
_cod_database_code 2230522
_cod_database_fobs_code 2230522

loop_
_symmetry_equiv_pos_as_xyz
'x, y, z'
'-x, y+1/2, -z+1/2'
'-x, -y, -z'
'x, -y-1/2, z-1/2'

loop_
_atom_site_type_symbol
_atom_site_label
_atom_site_fract_x
_atom_site_fract_y
_atom_site_fract_z
_atom_site_U_iso_or_equiv
_atom_site_adp_type
_atom_site_calc_flag
_atom_site_refinement_flags
_atom_site_occupancy
_atom_site_symmetry_multiplicity
_atom_site_disorder_assembly
_atom_site_disorder_group
N N1 0.18567(8) 0.11941(5) 0.81459(10) 0.0159(2) Uani d . 1 1 . .
N N2 0.36822(8) 0.06461(6) 0.92786(11) 0.0179(2) Uani d . 1 1 . .
N N3 0.39582(8) 0.18366(6) 1.15086(11) 0.0170(2) Uani d . 1 1 . .
O O1 0.28432(8) -0.00917(5) 0.54614(9) 0.0247(2) Uani d . 1 1 . .
O O2 0.45987(7) -0.02265(5) 0.80609(9) 0.0282(2) Uani d . 1 1 . .
O O3 0.08230(7) 0.05655(5) 0.42611(9) 0.0234(2) Uani d . 1 1 . .
O O4 0.01176(7) 0.14406(5) 0.56692(9) 0.01951(19) Uani d . 1 1 . .
O O5 0.40819(7) 0.26902(6) 0.95868(9) 0.0279(2) Uani d . 1 1 . .
O O6 0.54363(7) 0.26725(5) 1.18631(10) 0.0285(2) Uani d . 1 1 . .
C C1 0.27523(9) 0.11186(6) 0.93025(12) 0.0148(2) Uani d . 1 1 . .
C C2 0.18776(9) 0.07855(6) 0.68378(12) 0.0160(2) Uani d . 1 1 . .
C C3 0.27744(10) 0.03116(7) 0.67123(12) 0.0176(2) Uani d . 1 1 . .
C C4 0.37656(10) 0.02098(7) 0.80389(13) 0.0196(2) Uani d . 1 1 . .
C C5 0.27947(9) 0.15246(6) 1.08134(12) 0.0157(2) Uani d . 1 1 . .
C C6 0.18968(10) 0.22037(7) 1.05981(14) 0.0215(3) Uani d . 1 1 . .
H H6A 0.1929 0.2448 1.1585 0.032 Uiso calc R 1 1 . .
H H6B 0.1130 0.1973 1.0147 0.032 Uiso calc R 1 1 . .
H H6C 0.2055 0.2626 0.9924 0.032 Uiso calc R 1 1 . .
C C7 0.25766(11) 0.08712(7) 1.18957(13) 0.0216(3) Uani d . 1 1 . .
H H7A 0.3156 0.0437 1.2026 0.032 Uiso calc R 1 1 . .
H H7B 0.1810 0.0635 1.1472 0.032 Uiso calc R 1 1 . .
H H7C 0.2624 0.1122 1.2882 0.032 Uiso calc R 1 1 . .
C C8 0.08872(9) 0.09093(7) 0.54685(12) 0.0171(2) Uani d . 1 1 . .
C C9 -0.07754(10) 0.16603(8) 0.43090(14) 0.0259(3) Uani d . 1 1 . .
H H9A -0.0423 0.1845 0.3526 0.039 Uiso calc R 1 1 . .
H H9B -0.1245 0.2103 0.4542 0.039 Uiso calc R 1 1 . .
H H9C -0.1262 0.1181 0.3938 0.039 Uiso calc R 1 1 . .
C C10 0.44448(10) 0.24266(7) 1.08715(13) 0.0185(2) Uani d . 1 1 . .
C C11 0.60365(11) 0.33419(8) 1.13972(14) 0.0266(3) Uani d . 1 1 . .
H H11A 0.5518 0.3818 1.1074 0.032 Uiso calc R 1 1 . .
H H11B 0.6333 0.3173 1.0541 0.032 Uiso calc R 1 1 . .
C C12 0.70133(10) 0.35578(7) 1.27658(13) 0.0206(3) Uani d . 1 1 . .
C C13 0.68387(11) 0.36043(8) 1.41951(14) 0.0247(3) Uani d . 1 1 . .
H H13 0.6100 0.3491 1.4314 0.030 Uiso calc R 1 1 . .
C C14 0.77345(11) 0.38150(8) 1.54519(15) 0.0284(3) Uani d . 1 1 . .
H H14 0.7609 0.3838 1.6427 0.034 Uiso calc R 1 1 . .
C C15 0.88144(11) 0.39923(8) 1.52900(16) 0.0302(3) Uani d . 1 1 . .
H H15 0.9424 0.4144 1.6149 0.036 Uiso calc R 1 1 . .
C C16 0.89961(11) 0.39465(8) 1.38730(16) 0.0282(3) Uani d . 1 1 . .
H H16 0.9733 0.4067 1.3755 0.034 Uiso calc R 1 1 . .
C C17 0.80992(10) 0.37236(7) 1.26174(15) 0.0230(3) Uani d . 1 1 . .
H H17 0.8232 0.3685 1.1648 0.028 Uiso calc R 1 1 . .
H H3 0.4221(12) 0.1800(8) 1.2505(17) 0.024(3) Uiso d . 1 1 . .
H H2 0.4269(13) 0.0577(9) 1.0186(18) 0.036(4) Uiso d . 1 1 . .
H H1 0.2178(15) 0.0049(10) 0.474(2) 0.045(5) Uiso d . 1 1 . .

loop_
_atom_site_aniso_label
_atom_site_aniso_U_11
_atom_site_aniso_U_22
_atom_site_aniso_U_33
_atom_site_aniso_U_12
_atom_site_aniso_U_13
_atom_site_aniso_U_23
N1 0.0170(5) 0.0159(4) 0.0139(4) -0.0015(3) 0.0029(4) -0.0008(3)
N2 0.0177(5) 0.0210(5) 0.0134(4) 0.0034(4) 0.0014(4) -0.0024(4)
N3 0.0182(5) 0.0189(5) 0.0116(4) -0.0021(4) 0.0004(4) -0.0005(4)
O1 0.0292(5) 0.0293(5) 0.0143(4) 0.0056(4) 0.0038(4) -0.0051(3)
O2 0.0265(5) 0.0372(5) 0.0188(4) 0.0140(4) 0.0029(4) -0.0049(4)
O3 0.0259(5) 0.0283(4) 0.0135(4) -0.0018(3) 0.0012(3) -0.0026(3)
O4 0.0173(4) 0.0220(4) 0.0158(4) 0.0007(3) -0.0010(3) 0.0012(3)
O5 0.0294(5) 0.0371(5) 0.0142(4) -0.0095(4) 0.0009(3) 0.0056(4)
O6 0.0273(5) 0.0334(5) 0.0189(4) -0.0152(4) -0.0031(4) 0.0055(4)
C1 0.0154(5) 0.0143(5) 0.0147(5) -0.0011(4) 0.0040(4) 0.0004(4)
C2 0.0180(6) 0.0156(5) 0.0129(5) -0.0018(4) 0.0019(4) 0.0005(4)
C3 0.0227(6) 0.0164(5) 0.0130(5) -0.0011(4) 0.0037(4) -0.0015(4)
C4 0.0220(6) 0.0202(6) 0.0158(5) 0.0029(4) 0.0040(4) -0.0011(4)
C5 0.0158(5) 0.0169(5) 0.0135(5) -0.0011(4) 0.0025(4) -0.0028(4)
C6 0.0209(6) 0.0212(6) 0.0209(6) 0.0033(4) 0.0034(5) -0.0051(5)
C7 0.0265(6) 0.0216(6) 0.0182(6) -0.0037(4) 0.0087(5) -0.0015(4)
C8 0.0183(6) 0.0171(5) 0.0149(5) -0.0043(4) 0.0031(4) 0.0009(4)
C9 0.0209(6) 0.0308(7) 0.0201(6) 0.0011(5) -0.0037(5) 0.0048(5)
C10 0.0197(6) 0.0209(5) 0.0139(5) -0.0017(4) 0.0030(4) -0.0018(4)
C11 0.0276(7) 0.0319(7) 0.0181(6) -0.0124(5) 0.0028(5) 0.0028(5)
C12 0.0208(6) 0.0190(5) 0.0204(6) -0.0025(4) 0.0034(5) 0.0002(4)
C13 0.0195(6) 0.0305(6) 0.0230(6) -0.0005(5) 0.0041(5) -0.0011(5)
C14 0.0306(7) 0.0309(7) 0.0206(6) 0.0027(5) 0.0020(5) -0.0040(5)
C15 0.0239(6) 0.0263(6) 0.0317(7) -0.0014(5) -0.0067(5) 0.0005(5)
C16 0.0172(6) 0.0249(6) 0.0390(7) -0.0007(5) 0.0019(5) 0.0080(6)
C17 0.0236(6) 0.0202(6) 0.0262(6) 0.0016(4) 0.0084(5) 0.0042(5)

loop_
_atom_type_symbol
_atom_type_description
_atom_type_scat_dispersion_real
_atom_type_scat_dispersion_imag
_atom_type_scat_source
C C 0.0033 0.0016 'International Tables Vol C Tables 4.2.6.8 and 6.1.1.4'
H H 0.0000 0.0000 'International Tables Vol C Tables 4.2.6.8 and 6.1.1.4'
N N 0.0061 0.0033 'International Tables Vol C Tables 4.2.6.8 and 6.1.1.4'
O O 0.0106 0.0060 'International Tables Vol C Tables 4.2.6.8 and 6.1.1.4'

loop_
_geom_angle_atom_site_label_1
_geom_angle_atom_site_label_2
_geom_angle_atom_site_label_3
_geom_angle_site_symmetry_1
_geom_angle_site_symmetry_3
_geom_angle
_geom_angle_publ_flag
C1 N1 C2 . . 116.87(10) ?
C4 N2 C1 . . 123.91(10) ?
C4 N2 H2 . . 117.4(9) ?
C1 N2 H2 . . 118.4(9) ?
C10 N3 C5 . . 123.00(9) ?
C10 N3 H3 . . 115.1(9) ?
C5 N3 H3 . . 116.8(9) ?
C3 O1 H1 . . 104.1(11) ?
C8 O4 C9 . . 115.30(9) ?
C10 O6 C11 . . 116.95(9) ?
N1 C1 N2 . . 123.03(10) ?
N1 C1 C5 . . 120.75(10) ?
N2 C1 C5 . . 116.14(9) ?
C3 C2 N1 . . 123.81(10) ?
C3 C2 C8 . . 118.60(10) ?
N1 C2 C8 . . 117.51(10) ?
O1 C3 C2 . . 126.16(10) ?
O1 C3 C4 . . 114.98(10) ?
C2 C3 C4 . . 118.86(10) ?
O2 C4 N2 . . 122.55(10) ?
O2 C4 C3 . . 123.97(11) ?
N2 C4 C3 . . 113.48(10) ?
N3 C5 C1 . . 109.22(9) ?
N3 C5 C6 . . 111.64(9) ?
C1 C5 C6 . . 110.88(9) ?
N3 C5 C7 . . 106.23(9) ?
C1 C5 C7 . . 108.70(9) ?
C6 C5 C7 . . 110.02(10) ?
C5 C6 H6A . . 109.5 ?
C5 C6 H6B . . 109.5 ?
H6A C6 H6B . . 109.5 ?
C5 C6 H6C . . 109.5 ?
H6A C6 H6C . . 109.5 ?
H6B C6 H6C . . 109.5 ?
C5 C7 H7A . . 109.5 ?
C5 C7 H7B . . 109.5 ?
H7A C7 H7B . . 109.5 ?
C5 C7 H7C . . 109.5 ?
H7A C7 H7C . . 109.5 ?
H7B C7 H7C . . 109.5 ?
O3 C8 O4 . . 123.86(10) ?
O3 C8 C2 . . 122.24(11) ?
O4 C8 C2 . . 113.87(9) ?
O4 C9 H9A . . 109.5 ?
O4 C9 H9B . . 109.5 ?
H9A C9 H9B . . 109.5 ?
O4 C9 H9C . . 109.5 ?
H9A C9 H9C . . 109.5 ?
H9B C9 H9C . . 109.5 ?
O5 C10 N3 . . 126.23(11) ?
O5 C10 O6 . . 124.12(11) ?
N3 C10 O6 . . 109.62(9) ?
O6 C11 C12 . . 105.89(9) ?
O6 C11 H11A . . 110.6 ?
C12 C11 H11A . . 110.6 ?
O6 C11 H11B . . 110.6 ?
C12 C11 H11B . . 110.6 ?
H11A C11 H11B . . 108.7 ?
C17 C12 C13 . . 118.85(11) ?
C17 C12 C11 . . 120.61(12) ?
C13 C12 C11 . . 120.53(11) ?
C14 C13 C12 . . 120.51(12) ?
C14 C13 H13 . . 119.7 ?
C12 C13 H13 . . 119.7 ?
C13 C14 C15 . . 120.27(13) ?
C13 C14 H14 . . 119.9 ?
C15 C14 H14 . . 119.9 ?
C16 C15 C14 . . 119.59(12) ?
C16 C15 H15 . . 120.2 ?
C14 C15 H15 . . 120.2 ?
C15 C16 C17 . . 119.98(12) ?
C15 C16 H16 . . 120.0 ?
C17 C16 H16 . . 120.0 ?
C12 C17 C16 . . 120.77(13) ?
C12 C17 H17 . . 119.6 ?
C16 C17 H17 . . 119.6 ?

loop_
_geom_bond_atom_site_label_1
_geom_bond_atom_site_label_2
_geom_bond_site_symmetry_2
_geom_bond_distance
_geom_bond_publ_flag
N1 C1 . 1.2937(14) ?
N1 C2 . 1.3792(14) ?
N2 C4 . 1.3692(15) ?
N2 C1 . 1.3704(14) ?
N2 H2 . 0.938(16) ?
N3 C10 . 1.3446(15) ?
N3 C5 . 1.4663(14) ?
N3 H3 . 0.882(15) ?
O1 C3 . 1.3456(14) ?
O1 H1 . 0.918(17) ?
O2 C4 . 1.2308(14) ?
O3 C8 . 1.2245(14) ?
O4 C8 . 1.3230(14) ?
O4 C9 . 1.4491(13) ?
O5 C10 . 1.2154(14) ?
O6 C10 . 1.3489(13) ?
O6 C11 . 1.4413(14) ?
C1 C5 . 1.5242(15) ?
C2 C3 . 1.3646(16) ?
C2 C8 . 1.4881(15) ?
C3 C4 . 1.4602(16) ?
C5 C6 . 1.5259(15) ?
C5 C7 . 1.5291(16) ?
C6 H6A . 0.9800 ?
C6 H6B . 0.9800 ?
C6 H6C . 0.9800 ?
C7 H7A . 0.9800 ?
C7 H7B . 0.9800 ?
C7 H7C . 0.9800 ?
C9 H9A . 0.9800 ?
C9 H9B . 0.9800 ?
C9 H9C . 0.9800 ?
C11 C12 . 1.5062(16) ?
C11 H11A . 0.9900 ?
C11 H11B . 0.9900 ?
C12 C17 . 1.3874(18) ?
C12 C13 . 1.3881(18) ?
C13 C14 . 1.3872(17) ?
C13 H13 . 0.9500 ?
C14 C15 . 1.389(2) ?
C14 H14 . 0.9500 ?
C15 C16 . 1.380(2) ?
C15 H15 . 0.9500 ?
C16 C17 . 1.3924(18) ?
C16 H16 . 0.9500 ?
C17 H17 . 0.9500 ?

loop_
_geom_hbond_atom_site_label_D
_geom_hbond_atom_site_label_H
_geom_hbond_atom_site_label_A
_geom_hbond_site_symmetry_A
_geom_hbond_distance_DH
_geom_hbond_distance_HA
_geom_hbond_distance_DA
_geom_hbond_angle_DHA
N3 H3 O5 4_566 0.882(15) 2.133(15) 2.8911(14) 143.7(12)
N2 H2 O2 3_657 0.938(16) 1.886(16) 2.8135(16) 169.3(13)
O1 H1 O3 . 0.918(17) 1.788(17) 2.6163(14) 148.7(16)

loop_
_geom_torsion_atom_site_label_1
_geom_torsion_atom_site_label_2
_geom_torsion_atom_site_label_3
_geom_torsion_atom_site_label_4
_geom_torsion_site_symmetry_1
_geom_torsion_site_symmetry_2
_geom_torsion_site_symmetry_3
_geom_torsion_site_symmetry_4
_geom_torsion
_geom_torsion_publ_flag
C2 N1 C1 N2 . . . . -1.36(16) ?
C2 N1 C1 C5 . . . . -178.04(9) ?
C4 N2 C1 N1 . . . . 0.28(18) ?
C4 N2 C1 C5 . . . . 177.10(10) ?
C1 N1 C2 C3 . . . . 0.47(16) ?
C1 N1 C2 C8 . . . . -176.14(10) ?
N1 C2 C3 O1 . . . . -179.23(10) ?
C8 C2 C3 O1 . . . . -2.66(18) ?
N1 C2 C3 C4 . . . . 1.43(17) ?
C8 C2 C3 C4 . . . . 178.00(10) ?
C1 N2 C4 O2 . . . . -178.10(11) ?
C1 N2 C4 C3 . . . . 1.58(16) ?
O1 C3 C4 O2 . . . . -2.06(18) ?
C2 C3 C4 O2 . . . . 177.35(11) ?
O1 C3 C4 N2 . . . . 178.27(10) ?
C2 C3 C4 N2 . . . . -2.32(16) ?
C10 N3 C5 C1 . . . . 63.17(13) ?
C10 N3 C5 C6 . . . . -59.82(14) ?
C10 N3 C5 C7 . . . . -179.76(10) ?
N1 C1 C5 N3 . . . . -141.95(10) ?
N2 C1 C5 N3 . . . . 41.15(12) ?
N1 C1 C5 C6 . . . . -18.51(14) ?
N2 C1 C5 C6 . . . . 164.59(10) ?
N1 C1 C5 C7 . . . . 102.55(12) ?
N2 C1 C5 C7 . . . . -74.35(12) ?
C9 O4 C8 O3 . . . . -5.78(16) ?
C9 O4 C8 C2 . . . . 171.97(9) ?
C3 C2 C8 O3 . . . . 4.06(17) ?
N1 C2 C8 O3 . . . . -179.15(10) ?
C3 C2 C8 O4 . . . . -173.74(10) ?
N1 C2 C8 O4 . . . . 3.06(14) ?
C5 N3 C10 O5 . . . . -11.21(19) ?
C5 N3 C10 O6 . . . . 170.86(10) ?
C11 O6 C10 O5 . . . . 5.83(18) ?
C11 O6 C10 N3 . . . . -176.18(10) ?
C10 O6 C11 C12 . . . . 173.06(10) ?
O6 C11 C12 C17 . . . . 137.37(11) ?
O6 C11 C12 C13 . . . . -43.44(15) ?
C17 C12 C13 C14 . . . . 0.16(18) ?
C11 C12 C13 C14 . . . . -179.05(11) ?
C12 C13 C14 C15 . . . . 0.83(19) ?
C13 C14 C15 C16 . . . . -0.91(19) ?
C14 C15 C16 C17 . . . . 0.00(19) ?
C13 C12 C17 C16 . . . . -1.07(17) ?
C11 C12 C17 C16 . . . . 178.14(11) ?
C15 C16 C17 C12 . . . . 1.00(18) ?

loop_
_cod_related_entry_id
_cod_related_entry_database
_cod_related_entry_code
1 ChemSpider 16445129
